data_4322061
loop_
_publ_author_name
'Umberto Casellato'
'Sergio Tamburini'
'Patrizia Tomasin'
'Pietro A. Vigato'
'Silvio Aime'
'Mauro Botta'

_publ_contact_author
;
      Umberto Casellato
      ICTIMA - C.N.R.
      Corso Stati Uniti 4
      35127 Padova
      Italy
;
_publ_contact_author_email berto@ictr.pd.cnr.it
_publ_contact_author_fax '0039 49 8702911'
_publ_contact_author_phone '0039 49 8295959'
_publ_section_title
;
 Synthesis, X-ray Structure, and Solution NMR Studies of Ln(III) Complexes
 with a Macrocyclic Asymmetric Compartmental Schiff Base. Preference of
 the Ln(III) Ions for a Crown-Like Coordination Site
;
_journal_name_full 'Inorganic Chemistry'
_journal_page_first 2906
_journal_page_last 2916
_journal_paper_doi 10.1021/ic980715r
_journal_volume 38
_journal_year 1999
_chemical_compound_source synthesis
_chemical_formula_moiety
;
[Ce(C~23~H~31~N~3~O~5~)(H~2~O)~4~]^.^Cl~3~^.^H~2~O 
;
_chemical_formula_sum 'C23 H39 Ce Cl3 N3 O10'
_chemical_formula_weight 764.05
_chemical_name_systematic
; 
 ? 
;
_space_group_IT_number 4
_symmetry_cell_setting monoclinic
_symmetry_space_group_name_Hall 'P 2yb'
_symmetry_space_group_name_H-M 'P 1 21 1'
_atom_sites_solution_hydrogens geom
_atom_sites_solution_primary heavy
_atom_sites_solution_secondary difmap
_audit_creation_method SHELXL
_cell_angle_alpha 90.00
_cell_angle_beta 98.03(7)
_cell_angle_gamma 90.00
_cell_formula_units_Z 2
_cell_length_a 10.983(5)
_cell_length_b 16.960(6)
_cell_length_c 9.058(4)
_cell_measurement_reflns_used 25
_cell_measurement_temperature 295(2)
_cell_measurement_theta_max 12
_cell_measurement_theta_min 6
_cell_volume 1670.7(12)
_computing_cell_refinement 'Philips PW1100 Febo-system'
_computing_data_collection 'Philips PW1100 Febo-system'
_computing_data_reduction 'Digital DEC 3000'
_computing_molecular_graphics 'ORTEP II'
_computing_publication_material 'Parst-94 (Nardelli 1995)'
_computing_structure_refinement 'SHELXL-93 (Sheldrick, 1993)'
_computing_structure_solution 'SHELXS-86 (Sheldrick, 1990)'
_diffrn_ambient_temperature 295(2)
_diffrn_measurement_device 'Philips PW1100 (FEBO system) diffractometer'
_diffrn_measurement_method \q/2\q
_diffrn_radiation_monochromator graphite
_diffrn_radiation_source 'fine-focus sealed tube'
_diffrn_radiation_type 'MoK\a '
_diffrn_radiation_wavelength 0.71073
_diffrn_reflns_av_R_equivalents 0.0490
_diffrn_reflns_av_sigmaI/netI 0.0424
_diffrn_reflns_limit_h_max 15
_diffrn_reflns_limit_h_min -15
_diffrn_reflns_limit_k_max 24
_diffrn_reflns_limit_k_min 0
_diffrn_reflns_limit_l_max 12
_diffrn_reflns_limit_l_min 0
_diffrn_reflns_number 3500
_diffrn_reflns_theta_max 30.99
_diffrn_reflns_theta_min 3.05
_diffrn_standards_decay_% 0
_diffrn_standards_interval_count 200
_diffrn_standards_number 2
_exptl_absorpt_coefficient_mu 15.4
_exptl_absorpt_correction_T_max 1.0
_exptl_absorpt_correction_T_min 0.93
_exptl_absorpt_correction_type \y-scan
_exptl_crystal_colour yellow
_exptl_crystal_density_diffrn 1.49
_exptl_crystal_description prism
_exptl_crystal_F_000 774
_exptl_crystal_size_max 0.21
_exptl_crystal_size_mid 0.15
_exptl_crystal_size_min 0.11
_refine_ls_extinction_method none
_refine_ls_goodness_of_fit_all 2.392
_refine_ls_goodness_of_fit_obs 2.392
_refine_ls_matrix_type full
_refine_ls_number_parameters 348
_refine_ls_number_reflns 3039
_refine_ls_number_restraints 0
_refine_ls_restrained_S_all 2.600
_refine_ls_restrained_S_obs 2.390
_refine_ls_R_factor_all 0.0922
_refine_ls_R_factor_obs 0.0813
_refine_ls_shift/esd_max -0.778
_refine_ls_shift/esd_mean 0.044
_refine_ls_structure_factor_coef Fsqd
_refine_ls_wR_factor_all 0.2379
_refine_ls_wR_factor_obs 0.2084
_reflns_number_observed 3050
_reflns_number_total 3268
_reflns_observed_criterion >3\s(I)
_cod_data_source_file ic980715r_1.cif
_cod_data_source_block ceri03
_cod_depositor_comments
;
The following automatic conversions were performed:

'_atom_sites_solution_primary' value 'heavy-atom' was changed to
'heavy'.

Automatic conversion script
Id: cif_fix_values 6452 2018-10-05 10:23:21Z andrius 
;
_cod_original_cell_volume 1670(1)
_cod_original_sg_symbol_H-M 'P 21 '
_cod_database_code 4322061

loop_
_symmetry_equiv_pos_as_xyz
'x, y, z'
'-x, y+1/2, -z'

loop_
_atom_site_aniso_label
_atom_site_aniso_U_11
_atom_site_aniso_U_22
_atom_site_aniso_U_33
_atom_site_aniso_U_23
_atom_site_aniso_U_13
_atom_site_aniso_U_12
Ce1 0.0287(3) 0.0338(3) 0.0487(5) 0.007(1) 0.0070(3) 0.0098(7)
Cl1 0.168(2) 0.111(2) 0.067(2) 0.015(2) 0.018(2) 0.030(2)
Cl2 0.056(2) 0.033(1) 0.108(2) 0.000(2) 0.017(2) 0.013(1)
Cl3A 0.052(2) 0.058(2) 0.095(2) 0.024(2) 0.007(2) -0.008(2)
Cl3B 0.028(2) 0.039(2) 0.054(2) 0.010(2) -0.023(2) -0.016(2)
O1 0.040(2) 0.019(2) 0.043(2) -0.006(2) 0.008(2) 0.004(2)
O2 0.055(2) 0.042(2) 0.102(2) 0.007(2) 0.010(2) -0.003(2)
O3 0.065(2) 0.052(2) 0.059(2) -0.011(2) 0.038(2) -0.021(2)
O4 0.042(2) 0.058(2) 0.075(2) -0.017(2) 0.006(2) 0.000(2)
O5 0.026(2) 0.077(2) 0.096(2) 0.017(2) -0.019(2) 0.022(2)
O6 0.034(2) 0.014(2) 0.114(2) -0.009(2) 0.020(2) -0.004(2)
O7 0.028(2) 0.051(2) 0.170(2) -0.004(2) 0.032(2) -0.003(2)
O8 0.102(2) 0.171(2) 0.053(2) -0.034(2) 0.056(2) -0.051(2)
O9 0.041(2) 0.024(2) 0.078(2) 0.003(2) 0.014(2) -0.011(2)
O10 0.072(2) 0.095(2) 0.172(2) 0.026(2) 0.031(2) 0.004(2)
N1 0.060(2) 0.044(2) 0.106(2) -0.038(2) 0.002(2) -0.004(2)
N2 0.058(2) 0.059(2) 0.131(2) 0.004(2) -0.026(2) -0.018(2)
N3 0.070(2) 0.085(2) 0.101(2) -0.012(2) 0.000(2) 0.024(2)
C3 0.065(2) 0.045(2) 0.092(2) 0.005(2) 0.033(2) 0.021(2)
C4 0.128(2) 0.021(2) 0.106(2) -0.006(2) 0.072(2) 0.020(2)
C5 0.111(2) 0.086(2) 0.092(2) 0.003(2) 0.044(2) -0.014(2)
C6 0.087(2) 0.045(2) 0.086(2) -0.013(2) 0.043(2) -0.010(2)
C1 0.051(2) 0.016(2) 0.044(2) -0.008(2) 0.036(2) -0.002(2)
C2 0.063(2) 0.022(2) 0.033(2) 0.003(2) 0.038(2) 0.007(2)
C7 0.103(2) 0.077(2) 0.115(2) 0.003(2) 0.021(2) -0.027(2)
C8 0.080(2) 0.089(2) 0.111(2) -0.029(2) 0.040(2) -0.017(2)
C9 0.090(2) 0.139(2) 0.091(2) -0.006(2) 0.023(2) 0.000(2)
C10 0.134(2) 0.084(2) 0.105(2) 0.011(2) 0.018(2) -0.007(2)
C11 0.059(2) 0.147(2) 0.110(2) 0.034(2) -0.035(2) -0.011(2)
C12 0.046(2) 0.091(2) 0.095(2) 0.014(2) -0.008(2) 0.038(2)
C13 0.077(2) 0.044(2) 0.062(2) 0.023(2) 0.026(2) 0.015(2)
C15 0.087(2) 0.009(2) 0.071(2) 0.017(2) 0.044(2) -0.006(2)
C16 0.083(2) 0.070(2) 0.084(2) -0.007(2) 0.035(2) -0.038(2)
C17 0.060(2) 0.056(2) 0.072(2) -0.018(2) 0.024(2) -0.008(2)
C18 0.052(2) 0.056(2) 0.087(2) -0.017(2) 0.012(2) -0.002(2)
C19 0.055(2) 0.047(2) 0.093(2) -0.014(2) 0.040(2) -0.004(2)
C14 0.049(2) 0.028(2) 0.059(2) 0.006(2) 0.026(2) -0.005(2)
C20 0.038(2) 0.078(2) 0.077(2) -0.026(2) 0.023(2) -0.017(2)
C21 0.055(2) 0.082(2) 0.067(2) 0.002(2) 0.018(2) -0.001(2)
C22 0.058(2) 0.081(2) 0.072(2) 0.006(2) -0.017(2) 0.022(2)
C23 0.041(2) 0.065(2) 0.082(2) 0.035(2) -0.007(2) 0.017(2)

loop_
_atom_site_label
_atom_site_type_symbol
_atom_site_fract_x
_atom_site_fract_y
_atom_site_fract_z
_atom_site_U_iso_or_equiv
_atom_site_thermal_displace_type
_atom_site_occupancy
_atom_site_calc_flag
_atom_site_refinement_flags
_atom_site_disorder_group
Ce1 Ce 0.15730(7) 0.2788 0.66205(11) 0.0369(2) Uani 1 d . .
Cl1 Cl 0.1699(8) 0.2807(14) 0.1538(7) 0.1152(9) Uani 1 d . .
Cl2 Cl 0.4263(8) 0.9225(5) 0.3187(10) 0.065(1) Uani 1 d . .
Cl3A Cl 0.3277(9) 0.5014(7) 0.5107(12) 0.069(1) Uani 0.50 d P .
Cl3B Cl 0.4281(10) 0.6375(9) 0.3190(13) 0.043(1) Uani 0.50 d P .
O1 O 0.2302(11) 0.3916(8) 0.8056(13) 0.034(1) Uani 1 d . .
O2 O 0.2316(14) 0.1730(11) 0.8192(16) 0.066(1) Uani 1 d . .
O3 O 0.0216(13) 0.1440(10) 0.6246(13) 0.056(1) Uani 1 d . .
O4 O -0.0668(9) 0.2731(12) 0.5286(12) 0.058(1) Uani 1 d . .
O5 O 0.0278(12) 0.4163(12) 0.6366(15) 0.069(1) Uani 1 d . .
O6 O 0.3912(8) 0.2706(7) 0.7006(12) 0.053(1) Uani 1 d . .
O7 O 0.0117(8) 0.2825(14) 0.8672(14) 0.081(1) Uani 1 d . .
O8 O 0.2059(14) 0.1906(14) 0.4459(14) 0.104(1) Uani 1 d . .
O9 O 0.1973(11) 0.3648(8) 0.4467(14) 0.047(1) Uani 1 d . .
O10 O -0.2437(11) 0.2812(17) 0.7946(15) 0.112(1) Uani 1 d . .
N1 N 0.3877(14) 0.4310(10) 1.0478(16) 0.071(1) Uani 1 d . .
N2 N 0.5127(12) 0.2736(14) 1.1447(15) 0.086(1) Uani 1 d . .
N3 N 0.3945(14) 0.1245(12) 1.0367(16) 0.086(1) Uani 1 d . .
C3 C 0.0068(9) 0.5461(6) 0.7627(11) 0.065(1) Uani 1 d G .
C4 C 0.0585(9) 0.5967(6) 0.8759(11) 0.079(1) Uani 1 d G .
C5 C 0.1693(9) 0.5768(6) 0.9628(11) 0.094(1) Uani 1 d G .
C6 C 0.2283(9) 0.5064(6) 0.9367(11) 0.070(1) Uani 1 d G .
C1 C 0.1765(9) 0.4558(6) 0.8236(11) 0.034(1) Uani 1 d G .
C2 C 0.0658(9) 0.4757(6) 0.7366(11) 0.036(1) Uani 1 d G .
H3 H -0.0790(9) 0.56151(6) 0.6954(11) 0.080 Uiso 1 calc G .
H4 H 0.0129(9) 0.6512(6) 0.8961(11) 0.080 Uiso 1 d G .
H5 H 0.2094(9) 0.6160(6) 1.0504(11) 0.080 Uiso 1 d G .
C7 C 0.3345(16) 0.4962(12) 1.0505(17) 0.098(1) Uani 1 d . .
H7 H 0.3691(16) 0.5391(12) 1.1341(17) 0.080 Uiso 1 calc R .
C8 C 0.4814(15) 0.4173(14) 1.1701(17) 0.091(1) Uani 1 d . .
H8A H 0.4562(15) 0.4506(14) 1.2628(17) 0.080 Uiso 1 calc R .
H8B H 0.5638(15) 0.4420(14) 1.1362(17) 0.080 Uiso 1 calc R .
C9 C 0.5191(16) 0.3434(15) 1.2320(17) 0.106(1) Uani 1 d . .
H9A H 0.6145(16) 0.3504(15) 1.2748(17) 0.080 Uiso 1 calc R .
H9B H 0.4648(16) 0.3331(15) 1.3207(17) 0.080 Uiso 1 calc R .
C10 C 0.6113(15) 0.2874(16) 1.0641(16) 0.108(1) Uani 1 d . .
H10A H 0.6209(15) 0.2383(16) 0.9906(16) 0.080 Uiso 1 calc G .
H10B H 0.6952(15) 0.2944(16) 1.1408(16) 0.080 Uiso 1 calc G .
H10C H 0.5934(15) 0.3406(16) 0.9992(16) 0.080 Uiso 1 calc G .
C11 C 0.4989(16) 0.2060(13) 1.2372(16) 0.110(1) Uani 1 d . .
H11A H 0.5698(16) 0.2052(13) 1.3328(16) 0.080 Uiso 1 calc R .
H11B H 0.4097(16) 0.2069(13) 1.2745(16) 0.080 Uiso 1 calc R .
C12 C 0.5113(14) 0.1340(12) 1.1307(16) 0.079(1) Uani 1 d . .
H12A H 0.5235(14) 0.0800(12) 1.1944(16) 0.080 Uiso 1 calc R .
H12B H 0.5878(14) 0.1418(12) 1.0690(16) 0.080 Uiso 1 calc R .
C13 C 0.3158(14) 0.0641(10) 1.0329(16) 0.060(1) Uani 1 d . .
H13 H 0.3430(14) 0.0183(10) 1.1138(16) 0.080 Uiso 1 calc R .
C15 C 0.1394(9) -0.0223(6) 0.9486(12) 0.053(1) Uani 1 d G .
C16 C 0.0297(9) -0.0335(6) 0.8530(12) 0.077(1) Uani 1 d G .
C17 C -0.0128(9) 0.0246(6) 0.7495(12) 0.061(1) Uani 1 d G .
C18 C 0.0544(9) 0.0939(6) 0.7416(12) 0.064(1) Uani 1 d G .
C19 C 0.1641(9) 0.1051(6) 0.8373(12) 0.062(1) Uani 1 d G .
C14 C 0.2066(9) 0.0470(6) 0.9408(12) 0.044(1) Uani 1 d G .
H15 H 0.1723(9) -0.0673(6) 1.0287(12) 0.080 Uiso 1 calc G .
H16 H -0.0223(9) -0.0872(6) 0.8591(12) 0.080 Uiso 1 d G .
H17 H -0.0977(9) 0.0160(6) 0.6755(12) 0.080 Uiso 1 d G .
C20 C -0.0924(14) 0.1377(13) 0.5418(16) 0.063(1) Uani 1 d . .
H20A H -0.0988(14) 0.0846(13) 0.4754(16) 0.080 Uiso 1 calc R .
H20B H -0.1634(14) 0.1374(13) 0.6132(16) 0.080 Uiso 1 calc R .
C21 C -0.1046(15) 0.2169(13) 0.4334(16) 0.067(1) Uani 1 d . .
H21A H -0.1986(15) 0.2266(13) 0.3834(16) 0.080 Uiso 1 calc R .
H21B H -0.0466(15) 0.2122(13) 0.3469(16) 0.080 Uiso 1 calc R .
C22 C -0.1140(15) 0.3610(13) 0.4651(16) 0.073(1) Uani 1 d . .
H22A H -0.2097(15) 0.3578(13) 0.4176(16) 0.080 Uiso 1 calc R .
H22B H -0.0598(15) 0.3792(13) 0.3803(16) 0.080 Uiso 1 calc R .
C23 C -0.1011(14) 0.4121(12) 0.5723(16) 0.064(1) Uani 1 d . .
H23A H -0.1316(14) 0.4693(12) 0.5295(16) 0.080 Uiso 1 calc R .
H23B H -0.1554(14) 0.3942(12) 0.6570(16) 0.080 Uiso 1 calc R .

loop_
_atom_type_symbol
_atom_type_description
_atom_type_scat_dispersion_real
_atom_type_scat_dispersion_imag
_atom_type_scat_source
C C 0.0033 0.0016 'International Tables Vol C Tables 4.2.6.8 and 6.1.1.4'
H H 0.0000 0.0000 'International Tables Vol C Tables 4.2.6.8 and 6.1.1.4'
N N 0.0061 0.0033 'International Tables Vol C Tables 4.2.6.8 and 6.1.1.4'
O O 0.0106 0.0060 'International Tables Vol C Tables 4.2.6.8 and 6.1.1.4'
Cl Cl 0.1484 0.1585 'International Tables Vol C Tables 4.2.6.8 and 6.1.1.4'
Ce Ce -0.5640 2.6320 'International Tables Vol C Tables 4.2.6.8 and 6.1.1.4'

loop_
_geom_angle_atom_site_label_1
_geom_angle_atom_site_label_2
_geom_angle_atom_site_label_3
_geom_angle
_geom_angle_site_symmetry_1
_geom_angle_site_symmetry_3
_geom_angle_publ_flag
O2 Ce1 O1 102.6(5) . . ?
O2 Ce1 O9 145.3(5) . . ?
O1 Ce1 O9 82.9(4) . . ?
O2 Ce1 O6 67.6(4) . . ?
O1 Ce1 O6 73.4(4) . . ?
O9 Ce1 O6 81.7(4) . . ?
O2 Ce1 O8 85.8(6) . . ?
O1 Ce1 O8 142.1(5) . . ?
O9 Ce1 O8 70.8(5) . . ?
O6 Ce1 O8 76.2(4) . . ?
O2 Ce1 O4 118.6(5) . . ?
O1 Ce1 O4 120.6(4) . . ?
O9 Ce1 O4 85.3(4) . . ?
O6 Ce1 O4 159.6(3) . . ?
O8 Ce1 O4 84.7(4) . . ?
O2 Ce1 O7 77.5(5) . . ?
O1 Ce1 O7 77.6(4) . . ?
O9 Ce1 O7 136.5(5) . . ?
O6 Ce1 O7 127.5(4) . . ?
O8 Ce1 O7 139.9(6) . . ?
O4 Ce1 O7 72.3(3) . . ?
O2 Ce1 O3 64.8(5) . . ?
O1 Ce1 O3 151.2(4) . . ?
O9 Ce1 O3 122.7(4) . . ?
O6 Ce1 O3 119.7(4) . . ?
O8 Ce1 O3 65.6(5) . . ?
O4 Ce1 O3 56.1(4) . . ?
O7 Ce1 O3 74.4(4) . . ?
O2 Ce1 O5 146.4(5) . . ?
O1 Ce1 O5 59.5(5) . . ?
O9 Ce1 O5 65.5(4) . . ?
O6 Ce1 O5 124.2(4) . . ?
O8 Ce1 O5 126.4(4) . . ?
O4 Ce1 O5 62.7(5) . . ?
O7 Ce1 O5 71.1(4) . . ?
O3 Ce1 O5 115.9(4) . . ?
C1 O1 Ce1 129.4(9) . . ?
C19 O2 Ce1 124(1) . . ?
C20 O3 C18 120(1) . . ?
C20 O3 Ce1 125(1) . . ?
C18 O3 Ce1 110.1(9) . . ?
C21 O4 C22 112(1) . . ?
C21 O4 Ce1 122(1) . . ?
C22 O4 Ce1 111.1(8) . . ?
C2 O5 C23 119(1) . . ?
C2 O5 Ce1 117.5(9) . . ?
C23 O5 Ce1 117(1) . . ?
C7 N1 C8 115(1) . . ?
C10 N2 C9 100(1) . . ?
C10 N2 C11 126(1) . . ?
C9 N2 C11 111(1) . . ?
C13 N3 C12 128(1) . . ?
C4 C3 C2 120.0 . . ?
C5 C4 C3 120.0 . . ?
C4 C5 C6 120.0 . . ?
C5 C6 C1 120.0 . . ?
C5 C6 C7 109(1) . . ?
C1 C6 C7 131(1) . . ?
O1 C1 C6 118(1) . . ?
O1 C1 C2 122(1) . . ?
C6 C1 C2 120.0 . . ?
O5 C2 C1 111(1) . . ?
O5 C2 C3 129(1) . . ?
C1 C2 C3 120.0 . . ?
N1 C7 C6 115(1) . . ?
C9 C8 N1 127(1) . . ?
C8 C9 N2 122(1) . . ?
N2 C11 C12 104(1) . . ?
N3 C12 C11 108(1) . . ?
N3 C13 C14 132(1) . . ?
C16 C15 C14 120.0 . . ?
C17 C16 C15 120.0 . . ?
C16 C17 C18 120.0 . . ?
O3 C18 C19 121(1) . . ?
O3 C18 C17 119(1) . . ?
C19 C18 C17 120.0 . . ?
C18 C19 C14 120.0 . . ?
C18 C19 O2 118(1) . . ?
C14 C19 O2 122(1) . . ?
C19 C14 C15 120.0 . . ?
C19 C14 C13 116(1) . . ?
C15 C14 C13 124(1) . . ?
O3 C20 C21 105(1) . . ?
O4 C21 C20 102(1) . . ?
C23 C22 O4 110(1) . . ?
C22 C23 O5 109(1) . . ?

loop_
_geom_bond_atom_site_label_1
_geom_bond_atom_site_label_2
_geom_bond_distance
_geom_bond_site_symmetry_2
_geom_bond_publ_flag
Ce1 O2 2.36(2) . ?
Ce1 O1 2.39(1) . ?
Ce1 O9 2.52(1) . ?
Ce1 O6 2.548(9) . ?
Ce1 O8 2.58(2) . ?
Ce1 O4 2.59(1) . ?
Ce1 O7 2.62(1) . ?
Ce1 O3 2.72(2) . ?
Ce1 O5 2.72(2) . ?
O1 C1 1.26(2) . ?
O2 C19 1.39(2) . ?
O3 C20 1.37(2) . ?
O3 C18 1.37(2) . ?
O4 C21 1.31(2) . ?
O4 C22 1.65(3) . ?
O5 C2 1.38(2) . ?
O5 C23 1.45(2) . ?
N1 C7 1.25(3) . ?
N1 C8 1.42(2) . ?
N2 C10 1.41(2) . ?
N2 C9 1.42(3) . ?
N2 C11 1.43(3) . ?
N3 C13 1.34(2) . ?
N3 C12 1.45(2) . ?
C3 C4 1.39 . ?
C3 C2 1.39 . ?
C4 C5 1.39 . ?
C5 C6 1.39 . ?
C6 C1 1.39 . ?
C6 C7 1.45(2) . ?
C1 C2 1.39 . ?
C8 C9 1.41(3) . ?
C11 C12 1.57(3) . ?
C13 C14 1.39(2) . ?
C15 C16 1.39 . ?
C15 C14 1.39 . ?
C16 C17 1.39 . ?
C17 C18 1.39 . ?
C18 C19 1.39 . ?
C19 C14 1.39 . ?
C20 C21 1.66(3) . ?
C22 C23 1.30(2) . ?
